data_7059752
loop_
_publ_author_name
'Smith, Jermaine A.'
'Singh-Wilmot, Marvadeen A.'
'Carter, Korey P.'
'Cahill, Christopher L.'
'Ridenour, J. August'

_publ_section_title
;
 Supramolecular assembly of lanthanide-2,3,5,6-tetrafluoroterephthalic
 acid coordination polymers via fluorine&#x22EF;fluorine interactions: a
 platform for luminescent detection of Fe3+ and nitroaromatic compounds
;
_journal_issue 28
_journal_name_full 'New Journal of Chemistry'
_journal_page_first 12317
_journal_page_last 12330
_journal_paper_doi 10.1039/D0NJ02604B
_journal_volume 44
_journal_year 2020
_chemical_formula_sum 'C12 H6 Dy F6 O9'
_chemical_formula_weight 570.67
_space_group_crystal_system monoclinic
_space_group_IT_number 12
_space_group_name_Hall '-I 2y'
_space_group_name_H-M_alt 'I 1 2/m 1'
_atom_sites_solution_hydrogens difmap
_audit_creation_method SHELXL-2014
_audit_update_record
;
2019-06-20 deposited with the CCDC.	2020-06-30 downloaded from the CCDC.
;
_cell_angle_alpha 90
_cell_angle_beta 108.1740(10)
_cell_angle_gamma 90
_cell_formula_units_Z 4
_cell_length_a 11.5862(12)
_cell_length_b 11.2209(7)
_cell_length_c 12.0224(8)
_cell_measurement_reflns_used 7605
_cell_measurement_temperature 293(2)
_cell_measurement_theta_max 56.739
_cell_measurement_theta_min 5.089
_cell_volume 1485.0(2)
_computing_cell_refinement 'SAINT, Bruker-AXS'
_computing_data_collection 'APEX, Bruker-AXS'
_computing_data_reduction 'SAINT, Bruker-AXS'
_computing_molecular_graphics 'WINGX (Farrugia, 2012)'
_computing_publication_material 'Crystal Maker (Palmer, 2009)'
_computing_structure_refinement 'SHELXL-2014 (Sheldrick, 2014)'
_computing_structure_solution 'SIR92 (Guagliardi, 1994)'
_diffrn_ambient_temperature 293(2)
_diffrn_measured_fraction_theta_full 0.999
_diffrn_measured_fraction_theta_max 0.997
_diffrn_measurement_device_type 'Bruker APEX II CCD'
_diffrn_measurement_method 'omega scans'
_diffrn_radiation_probe x-ray
_diffrn_radiation_type MoK\a
_diffrn_radiation_wavelength 0.71073
_diffrn_reflns_av_R_equivalents 0.0180
_diffrn_reflns_av_unetI/netI 0.0161
_diffrn_reflns_Laue_measured_fraction_full 0.999
_diffrn_reflns_Laue_measured_fraction_max 0.997
_diffrn_reflns_limit_h_max 15
_diffrn_reflns_limit_h_min -15
_diffrn_reflns_limit_k_max 14
_diffrn_reflns_limit_k_min -14
_diffrn_reflns_limit_l_max 16
_diffrn_reflns_limit_l_min -16
_diffrn_reflns_number 7605
_diffrn_reflns_point_group_measured_fraction_full 0.999
_diffrn_reflns_point_group_measured_fraction_max 0.997
_diffrn_reflns_theta_full 25.500
_diffrn_reflns_theta_max 28.372
_diffrn_reflns_theta_min 2.132
_diffrn_source 'fine-focus sealed tube'
_exptl_absorpt_coefficient_mu 5.156
_exptl_absorpt_correction_T_max 0.7457
_exptl_absorpt_correction_T_min 0.5758
_exptl_absorpt_correction_type empirical
_exptl_absorpt_process_details 'SADABS (Sheldrick, 2015)'
_exptl_crystal_colour Colorless
_exptl_crystal_density_diffrn 2.552
_exptl_crystal_description 'Rectangular Block'
_exptl_crystal_F_000 1080
_exptl_crystal_recrystallization_method 'Slow Evaporation'
_exptl_crystal_size_max 0.47
_exptl_crystal_size_mid 0.34
_exptl_crystal_size_min 0.16
_refine_diff_density_max 0.467
_refine_diff_density_min -0.510
_refine_diff_density_rms 0.081
_refine_ls_extinction_method none
_refine_ls_goodness_of_fit_ref 1.063
_refine_ls_hydrogen_treatment refall
_refine_ls_matrix_type full
_refine_ls_number_parameters 148
_refine_ls_number_reflns 1948
_refine_ls_number_restraints 2
_refine_ls_restrained_S_all 1.070
_refine_ls_R_factor_all 0.0147
_refine_ls_R_factor_gt 0.0136
_refine_ls_shift/su_max 0.000
_refine_ls_shift/su_mean 0.000
_refine_ls_structure_factor_coef Fsqd
_refine_ls_weighting_details 'w=1/[\s^2^(Fo^2^)+(0.0180P)^2^+1.5683P] where P=(Fo^2^+2Fc^2^)/3'
_refine_ls_weighting_scheme calc
_refine_ls_wR_factor_gt 0.0337
_refine_ls_wR_factor_ref 0.0342
_reflns_Friedel_coverage 0.000
_reflns_number_gt 1869
_reflns_number_total 1948
_reflns_threshold_expression 'I > 2\s(I)'
_cod_data_source_file d0nj02604b2.cif
_cod_data_source_block Compound_9
_cod_depositor_comments
;Adding full bibliography for 7059744--7059757.cif.

 Adding full bibliography for 7059744--7059757.cif.
;
_cod_original_sg_symbol_H-M 'I 2/m'
_cod_database_code 7059752
_shelx_space_group_comment
;
The symmetry employed for this shelxl refinement is uniquely defined
by the following loop, which should always be used as a source of
symmetry information in preference to the above space-group names.
They are only intended as comments.
;
_shelxl_version_number 2014-1

loop_
_space_group_symop_operation_xyz
'x, y, z'
'-x, y, -z'
'x+1/2, y+1/2, z+1/2'
'-x+1/2, y+1/2, -z+1/2'
'-x, -y, -z'
'x, -y, z'
'-x+1/2, -y+1/2, -z+1/2'
'x+1/2, -y+1/2, z+1/2'

loop_
_atom_site_label
_atom_site_type_symbol
_atom_site_fract_x
_atom_site_fract_y
_atom_site_fract_z
_atom_site_U_iso_or_equiv
_atom_site_adp_type
_atom_site_occupancy
_atom_site_site_symmetry_order
_atom_site_calc_flag
_atom_site_refinement_flags_posn
_atom_site_refinement_flags_adp
_atom_site_refinement_flags_occupancy
_atom_site_disorder_assembly
_atom_site_disorder_group
Dy1 Dy 0.62802(2) 0.5000 0.15932(2) 0.01395(4) Uani 1 2 d S T P . .
C5 C 0.9960(2) 0.5000 0.1469(3) 0.0227(6) Uani 1 2 d S T P . .
O2 O 0.60867(18) 0.5000 -0.04034(18) 0.0247(4) Uani 1 2 d S T P . .
C2 C 0.2371(2) 0.5000 0.1341(3) 0.0223(6) Uani 1 2 d S T P . .
C7 C 0.5000 0.2604(2) 0.0000 0.0219(6) Uani 1 2 d S T P . .
OW1 O 0.68394(16) 0.62863(16) 0.32944(15) 0.0331(4) Uani 1 1 d D . . . .
O1 O 0.4492(2) 0.5000 0.2315(2) 0.0397(6) Uani 1 2 d S T P . .
F3 F 0.64224(14) 0.11979(12) -0.10275(13) 0.0395(3) Uani 1 1 d . . . . .
C6 C 0.8689(2) 0.5000 0.1580(3) 0.0236(6) Uani 1 2 d S T P . .
O3 O 0.81784(14) 0.40263(15) 0.16205(16) 0.0358(4) Uani 1 1 d . . . . .
O4 O 0.56316(14) 0.30845(13) 0.09254(13) 0.0286(3) Uani 1 1 d . . . . .
F2 F 0.00769(14) 0.28819(13) 0.14278(18) 0.0514(5) Uani 1 1 d . . . . .
C1 C 0.3686(2) 0.5000 0.1355(3) 0.0225(6) Uani 1 2 d S T P . .
C4 C 0.05802(19) 0.3949(2) 0.1418(2) 0.0271(5) Uani 1 1 d . . . . .
C9 C 0.57026(19) 0.06150(18) -0.05213(18) 0.0235(4) Uani 1 1 d . . . . .
C8 C 0.5000 0.1254(2) 0.0000 0.0209(5) Uani 1 2 d S T P . .
OW2 O 0.6185(4) 0.5000 0.5137(4) 0.0901(13) Uani 1 2 d S T P . .
F1 F 0.22957(14) 0.29139(13) 0.13066(18) 0.0520(5) Uani 1 1 d . . . . .
C3 C 0.17534(19) 0.3953(2) 0.1355(2) 0.0275(5) Uani 1 1 d . . . . .
H50 H 0.676(3) 0.7095(17) 0.324(3) 0.074(12) Uiso 1 1 d D . . . .
H51 H 0.655(4) 0.608(4) 0.388(3) 0.099(15) Uiso 1 1 d D . . . .

loop_
_atom_site_aniso_label
_atom_site_aniso_U_11
_atom_site_aniso_U_22
_atom_site_aniso_U_33
_atom_site_aniso_U_23
_atom_site_aniso_U_13
_atom_site_aniso_U_12
Dy1 0.01041(6) 0.01281(7) 0.01947(7) 0.000 0.00587(4) 0.000
C5 0.0136(12) 0.0313(16) 0.0252(14) 0.000 0.0091(11) 0.000
O2 0.0215(10) 0.0319(11) 0.0260(11) 0.000 0.0150(9) 0.000
C2 0.0139(12) 0.0340(16) 0.0217(14) 0.000 0.0093(11) 0.000
C7 0.0261(14) 0.0101(12) 0.0285(15) 0.000 0.0070(12) 0.000
OW1 0.0359(9) 0.0342(9) 0.0284(9) -0.0077(7) 0.0086(7) 0.0030(7)
O1 0.0171(10) 0.0780(19) 0.0239(11) 0.000 0.0061(9) 0.000
F3 0.0488(9) 0.0259(7) 0.0535(9) 0.0023(6) 0.0302(7) -0.0084(6)
C6 0.0136(12) 0.0360(16) 0.0232(14) 0.000 0.0085(11) 0.000
O3 0.0196(7) 0.0332(9) 0.0605(11) 0.0139(8) 0.0210(8) 0.0034(7)
O4 0.0366(9) 0.0151(7) 0.0283(8) -0.0008(6) 0.0016(7) -0.0051(6)
F2 0.0376(8) 0.0273(8) 0.1044(14) -0.0016(8) 0.0440(9) -0.0057(6)
C1 0.0143(12) 0.0288(15) 0.0269(15) 0.000 0.0099(11) 0.000
C4 0.0197(10) 0.0279(11) 0.0376(12) 0.0008(9) 0.0146(9) -0.0034(8)
C9 0.0256(10) 0.0173(10) 0.0271(10) 0.0017(8) 0.0074(8) -0.0025(8)
C8 0.0238(13) 0.0117(12) 0.0230(14) 0.000 0.0014(11) 0.000
OW2 0.072(3) 0.121(4) 0.080(3) 0.000 0.027(2) 0.000
F1 0.0394(8) 0.0314(8) 0.0996(14) 0.0057(8) 0.0424(9) 0.0121(7)
C3 0.0200(10) 0.0295(11) 0.0383(12) 0.0028(9) 0.0169(9) 0.0059(8)

loop_
_atom_type_symbol
_atom_type_description
_atom_type_scat_dispersion_real
_atom_type_scat_dispersion_imag
_atom_type_scat_source
C C 0.0033 0.0016 'International Tables Vol C Tables 4.2.6.8 and 6.1.1.4'
H H 0.0000 0.0000 'International Tables Vol C Tables 4.2.6.8 and 6.1.1.4'
O O 0.0106 0.0060 'International Tables Vol C Tables 4.2.6.8 and 6.1.1.4'
F F 0.0171 0.0103 'International Tables Vol C Tables 4.2.6.8 and 6.1.1.4'
Dy Dy -0.1892 4.4098 'International Tables Vol C Tables 4.2.6.8 and 6.1.1.4'

loop_
_geom_angle_atom_site_label_1
_geom_angle_atom_site_label_2
_geom_angle_atom_site_label_3
_geom_angle
_geom_angle_site_symmetry_1
_geom_angle_site_symmetry_3
_geom_angle_publ_flag
O4 Dy1 O4 133.99(7) 6_565 . ?
O4 Dy1 O2 74.32(4) 6_565 . ?
O4 Dy1 O2 74.32(4) . . ?
O4 Dy1 OW1 73.40(6) 6_565 . ?
O4 Dy1 OW1 144.29(6) . . ?
O2 Dy1 OW1 141.39(5) . . ?
O4 Dy1 OW1 144.29(6) 6_565 6_565 ?
O4 Dy1 OW1 73.40(6) . 6_565 ?
O2 Dy1 OW1 141.39(5) . 6_565 ?
OW1 Dy1 OW1 73.21(9) . 6_565 ?
O4 Dy1 O3 127.38(6) 6_565 . ?
O4 Dy1 O3 77.59(6) . . ?
O2 Dy1 O3 79.16(6) . . ?
OW1 Dy1 O3 104.62(6) . . ?
OW1 Dy1 O3 73.73(6) 6_565 . ?
O4 Dy1 O3 77.59(6) 6_565 6_565 ?
O4 Dy1 O3 127.38(6) . 6_565 ?
O2 Dy1 O3 79.16(6) . 6_565 ?
OW1 Dy1 O3 73.73(6) . 6_565 ?
OW1 Dy1 O3 104.62(6) 6_565 6_565 ?
O3 Dy1 O3 53.05(8) . 6_565 ?
O4 Dy1 O1 84.61(5) 6_565 . ?
O4 Dy1 O1 84.61(5) . . ?
O2 Dy1 O1 122.35(7) . . ?
OW1 Dy1 O1 74.77(6) . . ?
OW1 Dy1 O1 74.77(6) 6_565 . ?
O3 Dy1 O1 147.11(5) . . ?
O3 Dy1 O1 147.11(5) 6_565 . ?
O4 Dy1 O2 69.45(4) 6_565 5_665 ?
O4 Dy1 O2 69.45(4) . 5_665 ?
O2 Dy1 O2 72.33(7) . 5_665 ?
OW1 Dy1 O2 114.36(5) . 5_665 ?
OW1 Dy1 O2 114.36(5) 6_565 5_665 ?
O3 Dy1 O2 140.93(5) . 5_665 ?
O3 Dy1 O2 140.93(5) 6_565 5_665 ?
O1 Dy1 O2 50.01(7) . 5_665 ?
O4 Dy1 C6 102.28(5) 6_565 . ?
O4 Dy1 C6 102.28(5) . . ?
O2 Dy1 C6 76.73(8) . . ?
OW1 Dy1 C6 90.02(6) . . ?
OW1 Dy1 C6 90.02(6) 6_565 . ?
O3 Dy1 C6 26.54(4) . . ?
O3 Dy1 C6 26.55(4) 6_565 . ?
O1 Dy1 C6 160.93(8) . . ?
O2 Dy1 C6 149.06(7) 5_665 . ?
O4 Dy1 C1 75.88(4) 6_565 . ?
O4 Dy1 C1 75.88(4) . . ?
O2 Dy1 C1 97.63(8) . . ?
OW1 Dy1 C1 94.51(6) . . ?
OW1 Dy1 C1 94.51(6) 6_565 . ?
O3 Dy1 C1 153.12(4) . . ?
O3 Dy1 C1 153.12(4) 6_565 . ?
O1 Dy1 C1 24.72(8) . . ?
O2 Dy1 C1 25.30(7) 5_665 . ?
C6 Dy1 C1 174.36(8) . . ?
C4 C5 C4 115.8(2) 6_665 1_655 ?
C4 C5 C6 122.09(12) 6_665 . ?
C4 C5 C6 122.09(12) 1_655 . ?
C1 O2 Dy1 163.26(19) 5_665 . ?
C1 O2 Dy1 89.07(17) 5_665 5_665 ?
Dy1 O2 Dy1 107.67(7) . 5_665 ?
C3 C2 C3 116.9(3) 6_565 . ?
C3 C2 C1 121.52(13) 6_565 . ?
C3 C2 C1 121.52(13) . . ?
O4 C7 O4 128.8(3) . 2_655 ?
O4 C7 C8 115.62(13) . . ?
O4 C7 C8 115.62(13) 2_655 . ?
Dy1 OW1 H50 123(2) . . ?
Dy1 OW1 H51 116(3) . . ?
H50 OW1 H51 105(3) . . ?
C1 O1 Dy1 98.25(18) . . ?
O3 C6 O3 121.8(3) . 6_565 ?
O3 C6 C5 119.11(13) . . ?
O3 C6 C5 119.11(13) 6_565 . ?
O3 C6 Dy1 60.97(13) . . ?
O3 C6 Dy1 60.97(13) 6_565 . ?
C5 C6 Dy1 175.6(2) . . ?
C6 O3 Dy1 92.49(14) . . ?
C7 O4 Dy1 137.81(15) . . ?
O1 C1 O2 122.7(3) . 5_665 ?
O1 C1 C2 118.3(3) . . ?
O2 C1 C2 119.1(3) 5_665 . ?
O1 C1 Dy1 57.03(15) . . ?
O2 C1 Dy1 65.63(15) 5_665 . ?
C2 C1 Dy1 175.3(2) . . ?
F2 C4 C3 116.26(19) . . ?
F2 C4 C5 121.84(18) . 1_455 ?
C3 C4 C5 121.9(2) . 1_455 ?
F3 C9 C8 119.43(18) . . ?
F3 C9 C9 119.09(11) . 6 ?
C8 C9 C9 121.47(13) . 6 ?
C9 C8 C9 117.1(3) 2_655 . ?
C9 C8 C7 121.47(13) 2_655 . ?
C9 C8 C7 121.47(13) . . ?
F1 C3 C2 119.39(18) . . ?
F1 C3 C4 118.91(19) . . ?
C2 C3 C4 121.7(2) . . ?

loop_
_geom_bond_atom_site_label_1
_geom_bond_atom_site_label_2
_geom_bond_distance
_geom_bond_site_symmetry_2
_geom_bond_publ_flag
Dy1 O4 2.3351(14) 6_565 ?
Dy1 O4 2.3351(14) . ?
Dy1 O2 2.340(2) . ?
Dy1 OW1 2.4207(16) . ?
Dy1 OW1 2.4207(16) 6_565 ?
Dy1 O3 2.4467(15) . ?
Dy1 O3 2.4468(15) 6_565 ?
Dy1 O1 2.483(2) . ?
Dy1 O2 2.668(2) 5_665 ?
Dy1 C6 2.796(3) . ?
Dy1 C1 2.929(3) . ?
C5 C4 1.392(3) 6_665 ?
C5 C4 1.392(3) 1_655 ?
C5 C6 1.520(4) . ?
O2 C1 1.252(3) 5_665 ?
O2 Dy1 2.668(2) 5_665 ?
C2 C3 1.378(3) 6_565 ?
C2 C3 1.378(3) . ?
C2 C1 1.519(4) . ?
C7 O4 1.2476(18) . ?
C7 O4 1.2476(18) 2_655 ?
C7 C8 1.514(4) . ?
OW1 H50 0.912(18) . ?
OW1 H51 0.902(19) . ?
O1 C1 1.237(4) . ?
F3 C9 1.346(2) . ?
C6 O3 1.251(2) . ?
C6 O3 1.251(2) 6_565 ?
F2 C4 1.334(3) . ?
C1 O2 1.252(3) 5_665 ?
C4 C3 1.385(3) . ?
C4 C5 1.392(3) 1_455 ?
C9 C8 1.374(2) . ?
C9 C9 1.380(4) 6 ?
C8 C9 1.374(2) 2_655 ?
F1 C3 1.334(3) . ?
